data_1576762
loop_
_publ_author_name
'Liu, Xiaolin'
'Ki, Taeyoung'
'Yoo, Seungwoo'
'Deng, Guocheng'
'Bootharaju, Megalamane S.'
'Hyeon, Taeghwan'

_publ_section_title
;
 From chain to framework: atomically precise silver cluster-assembled
 architectures.
;
_journal_issue 8
_journal_name_full Nanoscale
_journal_page_first 4111
_journal_page_last 4116
_journal_paper_doi 10.1039/d5nr04708k
_journal_volume 18
_journal_year 2026
_chemical_formula_moiety 'C66 H78 Ag12 F18 N6 O12 S6'
_chemical_formula_sum 'C66 H78 Ag12 F18 N6 O12 S6'
_chemical_formula_weight 2976.14
_space_group_crystal_system trigonal
_space_group_IT_number 147
_space_group_name_Hall '-P 3'
_space_group_name_H-M_alt 'P -3'
_atom_sites_solution_hydrogens geom
_atom_sites_solution_primary iterative
_audit_creation_date 2025-05-09
_audit_creation_method
;
Olex2 1.3-alpha
(compiled 2020.11.12 svn.r5f609507 for OlexSys, GUI svn.r6408)
;
_audit_update_record
;
2025-05-12 deposited with the CCDC.	2026-01-21 downloaded from the CCDC.
;
_cell_angle_alpha 90
_cell_angle_beta 90
_cell_angle_gamma 120
_cell_formula_units_Z 1
_cell_length_a 16.9722(2)
_cell_length_b 16.9722(2)
_cell_length_c 11.2473(2)
_cell_measurement_reflns_used 8794
_cell_measurement_temperature 100(2)
_cell_measurement_theta_max 72.4370
_cell_measurement_theta_min 4.9090
_cell_volume 2805.79(7)
_computing_cell_refinement 'CrysAlisPro 1.171.42.72a (Rigaku OD, 2022)'
_computing_data_collection 'CrysAlisPro 1.171.42.72a (Rigaku OD, 2022)'
_computing_data_reduction 'CrysAlisPro 1.171.42.72a (Rigaku OD, 2022)'
_computing_molecular_graphics 'Olex2 1.3-alpha (Dolomanov et al., 2009)'
_computing_publication_material 'Olex2 1.3-alpha (Dolomanov et al., 2009)'
_computing_structure_refinement 'SHELXL 2018/3 (Sheldrick, 2015)'
_computing_structure_solution 'olex2.solve 1.3-alpha (Bourhis et al., 2015)'
_diffrn_ambient_temperature 100(2)
_diffrn_detector 'Hybrid Pixel Array Detector'
_diffrn_detector_area_resol_mean 5.8140
_diffrn_measured_fraction_theta_full 0.997
_diffrn_measured_fraction_theta_max 0.977
_diffrn_measurement_details
;
List of Runs (angles in degrees, time in seconds):

  # Type    Start    End  Width  t~exp~   \w     \q     \k     \f   Frames
#--------------------------------------------------------------------------
  1  \w     29.00  83.00   0.60    1.23    --   45.50  23.00  46.00   90
  2  \w     60.00  99.60   0.60    4.00    --  100.10  23.00  46.00   66
  3  \w     -8.00 102.40   0.60    1.23    --   45.50  38.00 120.00  184
  4  \w      9.00  64.20   0.60    1.23    --   45.50  57.00-150.00   92
  5  \w     76.00 100.60   0.60    1.23    --   45.50  57.00-150.00   41
  6  \w     11.00  86.00   0.60    4.00    --  100.10 -82.00-180.00  125
  7  \w     12.00  39.00   0.60    4.00    --  100.10 -77.00  60.00   45
  8  \w     72.00 135.00   0.60    4.00    --  100.10 -77.00  60.00  105
  9  \w     60.00 188.40   0.60    4.00    --  100.10  61.00   0.00  214
 10  \w    113.00 172.40   0.60    4.00    --  100.10  61.00-180.00   99
 11  \w    102.00 141.00   0.60    4.00    --  100.10 -82.00-180.00   65
 12  \w    114.00 139.20   0.60    4.00    --  100.10 -61.00   0.00   42
 13  \w     43.00  76.60   0.60    4.00    --  100.10 -61.00   0.00   56
;
_diffrn_measurement_device 'four-circle diffractometer'
_diffrn_measurement_device_type 'XtaLAB AFC12 (RINC): Kappa dual home/near'
_diffrn_measurement_method '\w scans'
_diffrn_orient_matrix_type 'CrysAlisPro convention (1999,Acta A55,543-557)'
_diffrn_orient_matrix_UB_11 0.0445862000
_diffrn_orient_matrix_UB_12 -0.0568425000
_diffrn_orient_matrix_UB_13 0.0331422000
_diffrn_orient_matrix_UB_21 -0.0906534000
_diffrn_orient_matrix_UB_22 -0.0880109000
_diffrn_orient_matrix_UB_23 -0.0237797000
_diffrn_orient_matrix_UB_31 0.0278122000
_diffrn_orient_matrix_UB_32 0.0015745000
_diffrn_orient_matrix_UB_33 -0.1308204000
_diffrn_radiation_monochromator mirror
_diffrn_radiation_probe x-ray
_diffrn_radiation_type 'Cu K\a'
_diffrn_radiation_wavelength 1.54184
_diffrn_reflns_av_R_equivalents 0.0593
_diffrn_reflns_av_unetI/netI 0.0552
_diffrn_reflns_Laue_measured_fraction_full 0.997
_diffrn_reflns_Laue_measured_fraction_max 0.977
_diffrn_reflns_limit_h_max 17
_diffrn_reflns_limit_h_min -20
_diffrn_reflns_limit_k_max 20
_diffrn_reflns_limit_k_min -21
_diffrn_reflns_limit_l_max 10
_diffrn_reflns_limit_l_min -13
_diffrn_reflns_number 12663
_diffrn_reflns_point_group_measured_fraction_full 0.997
_diffrn_reflns_point_group_measured_fraction_max 0.977
_diffrn_reflns_theta_full 67.684
_diffrn_reflns_theta_max 72.599
_diffrn_reflns_theta_min 3.930
_diffrn_source 'micro-focus sealed X-ray tube'
_diffrn_source_type 'Rigaku (Cu) X-ray Source'
_exptl_absorpt_coefficient_mu 18.100
_exptl_absorpt_correction_T_max 0.679
_exptl_absorpt_correction_T_min 0.043
_exptl_absorpt_correction_type gaussian
_exptl_absorpt_process_details
;
CrysAlisPro 1.171.42.72a (Rigaku Oxford Diffraction, 2022)
Numerical absorption correction based on gaussian integration over
a multifaceted crystal model
Empirical absorption correction using spherical harmonics,
implemented in SCALE3 ABSPACK scaling algorithm.
;
_exptl_crystal_colour colourless
_exptl_crystal_colour_primary colourless
_exptl_crystal_density_diffrn 1.761
_exptl_crystal_description block
_exptl_crystal_F_000 1434
_exptl_crystal_size_max 0.307
_exptl_crystal_size_mid 0.158
_exptl_crystal_size_min 0.156
_refine_diff_density_max 2.220
_refine_diff_density_min -0.942
_refine_diff_density_rms 0.155
_refine_ls_extinction_method none
_refine_ls_goodness_of_fit_ref 1.045
_refine_ls_hydrogen_treatment constr
_refine_ls_matrix_type full
_refine_ls_number_parameters 253
_refine_ls_number_reflns 3629
_refine_ls_number_restraints 319
_refine_ls_restrained_S_all 1.028
_refine_ls_R_factor_all 0.0478
_refine_ls_R_factor_gt 0.0472
_refine_ls_shift/su_max 0.000
_refine_ls_shift/su_mean 0.000
_refine_ls_structure_factor_coef Fsqd
_refine_ls_weighting_details 'w=1/[\s^2^(Fo^2^)+(0.0901P)^2^+0.7984P] where P=(Fo^2^+2Fc^2^)/3'
_refine_ls_weighting_scheme calc
_refine_ls_wR_factor_gt 0.1247
_refine_ls_wR_factor_ref 0.1256
_reflns_Friedel_coverage 0.000
_reflns_number_gt 3548
_reflns_number_total 3629
_reflns_threshold_expression 'I > 2\s(I)'
_cod_data_source_file d5nr04708k2.cif
_cod_data_source_block Ag12-bpy
_cod_original_cell_volume 2805.79(8)
_cod_database_code 1576762
_shelx_shelxl_version_number 2018/3
_chemical_oxdiff_formula C66H78Ag12F18N6O12S6
_shelx_space_group_comment
;
The symmetry employed for this shelxl refinement is uniquely defined
by the following loop, which should always be used as a source of
symmetry information in preference to the above space-group names.
They are only intended as comments.
;
_shelx_estimated_absorpt_t_max 0.165
_shelx_estimated_absorpt_t_min 0.072
_reflns_odcompleteness_completeness 94.83
_reflns_odcompleteness_iscentric 1
_reflns_odcompleteness_theta 74.33
_olex2_refinement_description
;
1. Twinned data refinement
 Scales: 0.6146(16)
 0.3854(16)
2. Fixed Uiso
 At 1.2 times of:
  All C(H) groups
 At 1.5 times of:
  All C(H,H,H) groups
3. Restrained distances
 C1-F6 \\sim C1A-F6A
 with sigma of 0.02
 F3-F4 \\sim F3A-F4A
 with sigma of 0.04
 C8-F3 \\sim C8-F3A
 with sigma of 0.04
 C1-F3 \\sim C1A-F3A
 with sigma of 0.02
 C8-F6 \\sim C8-F6A
 with sigma of 0.04
 C8-C1 \\sim C8-C1A
 with sigma of 0.02
 C1-F4 \\sim C1A-F4A
 with sigma of 0.02
 C8-F4 \\sim C8-F4A
 with sigma of 0.04
 F3-F6 \\sim F3A-F6A
 with sigma of 0.04
 F4-F6 \\sim F4A-F6A
 with sigma of 0.04
 C5A-C11A \\sim C5B-C11B
 with sigma of 0.04
 Ag2-N9A \\sim Ag2-N9B
 with sigma of 0.02
 N9A-C5A \\sim N9B-C5B
 with sigma of 0.02
 N9A-C18A \\sim N9B-C18B
 with sigma of 0.04
 C7A-C11A \\sim C7B-C11B
 with sigma of 0.04
 N9A-C11A \\sim N9B-C11B
 with sigma of 0.02
 C5A-C14A \\sim C5B-C14B
 with sigma of 0.02
 N9A-C14A \\sim N9B-C14B
 with sigma of 0.04
 C14A-C7A \\sim C14B-C7B
 with sigma of 0.02
 C5A-C7A \\sim C5B-C7B
 with sigma of 0.04
 C7A-C18A \\sim C7B-C18B
 with sigma of 0.02
 C14A-C18A \\sim C14B-C18B
 with sigma of 0.04
 C18A-C11A \\sim C18B-C11B
 with sigma of 0.02
 Ag2-C5A \\sim Ag2-C5B
 with sigma of 0.04
 Ag2-C11A \\sim Ag2-C11B
 with sigma of 0.04
4. Uiso/Uaniso restraints and constraints
N9A \\sim C5A \\sim C14A \\sim C7A \\sim C18A \\sim C11A: within 2A with sigma
of 0.01 and sigma for terminal atoms of 0.02 within 2A
C1 \\sim F3 \\sim F4 \\sim F6 \\sim C1A \\sim F3A \\sim F6A \\sim F4A \\sim C8:
within 2A with sigma of 0.01 and sigma for terminal atoms of 0.02 within 2A
N9A \\sim C5A \\sim C14A \\sim C7A \\sim C18A \\sim C11A \\sim C18B \\sim C7B
\\sim C14B \\sim C5B \\sim N9B \\sim C11B: within 2A with sigma of 0.01 and
sigma for terminal atoms of 0.02 within 2A
5. Others
 Sof(C1A)=Sof(F3A)=Sof(F6A)=Sof(F4A)=1-FVAR(1)
 Sof(C1)=Sof(F3)=Sof(F4)=Sof(F6)=FVAR(1)
 Sof(N9B)=Sof(C5B)=Sof(H5B)=Sof(C14B)=Sof(C7B)=Sof(H7B)=Sof(C18B)=Sof(H18B)=
 Sof(C11B)=Sof(H11B)=1-FVAR(2)
 Sof(N9A)=Sof(C5A)=Sof(H5A)=Sof(C14A)=Sof(C7A)=Sof(H7A)=Sof(C18A)=Sof(H18A)=
 Sof(C11A)=Sof(H11A)=FVAR(2)
6.a Aromatic/amide H refined with riding coordinates:
 C5A(H5A), C7A(H7A), C18A(H18A), C11A(H11A), C5B(H5B), C7B(H7B), C18B(H18B),
 C11B(H11B)
6.b Fitted hexagon refined as free rotating group:
 N9A(C5A,C14A,C7A,C18A,C11A), N9B(C5B,C14B,C7B,C18B,C11B)
6.c Idealised Me refined as rotating group:
 C26(H26A,H26B,H26C), C29(H29A,H29B,H29C), C30(H30A,H30B,H30C)
;
_platon_squeeze_void_probe_radius 1.20
_olex2_submission_special_instructions 'No special instructions were received'
_oxdiff_exptl_absorpt_empirical_details
;
Empirical correction (ABSPACK) includes:
- Absorption correction using spherical harmonics
- Frame scaling
;
_oxdiff_exptl_absorpt_empirical_full_max 2.362
_oxdiff_exptl_absorpt_empirical_full_min 0.428

loop_
_space_group_symop_operation_xyz
'x, y, z'
'-y, x-y, z'
'-x+y, -x, z'
'-x, -y, -z'
'y, -x+y, -z'
'x-y, x, -z'

loop_
_atom_site_label
_atom_site_type_symbol
_atom_site_fract_x
_atom_site_fract_y
_atom_site_fract_z
_atom_site_U_iso_or_equiv
_atom_site_adp_type
_atom_site_occupancy
_atom_site_site_symmetry_order
_atom_site_calc_flag
_atom_site_refinement_flags_posn
_atom_site_refinement_flags_adp
_atom_site_refinement_flags_occupancy
_atom_site_disorder_assembly
_atom_site_disorder_group
Ag1 Ag 0.11332(3) 0.08517(3) 0.82666(4) 0.03834(16) Uani 1 1 d . . . . .
Ag2 Ag 0.25239(4) 0.07893(5) 0.99483(6) 0.0576(2) Uani 1 1 d D . . . .
S3 S 0.13702(11) -0.04603(11) 0.85648(13) 0.0369(3) Uani 1 1 d . . . . .
C12 C 0.1857(5) -0.0652(6) 0.7132(6) 0.0465(17) Uani 1 1 d . . . . .
C26 C 0.1669(7) -0.1630(7) 0.7208(9) 0.064(2) Uani 1 1 d . . . . .
H26A H 0.201549 -0.167917 0.784968 0.096 Uiso 1 1 calc R U . . .
H26B H 0.184217 -0.179070 0.647490 0.096 Uiso 1 1 calc R U . . .
H26C H 0.103275 -0.203350 0.734906 0.096 Uiso 1 1 calc R U . . .
C29 C 0.2872(6) 0.0008(7) 0.7158(8) 0.059(2) Uani 1 1 d . . . . .
H29A H 0.298065 0.061944 0.719030 0.089 Uiso 1 1 calc R U . . .
H29B H 0.314622 -0.006882 0.645396 0.089 Uiso 1 1 calc R U . . .
H29C H 0.313171 -0.010928 0.784676 0.089 Uiso 1 1 calc R U . . .
C30 C 0.1387(5) -0.0508(6) 0.6114(6) 0.0471(16) Uani 1 1 d . . . . .
H30A H 0.075475 -0.096713 0.612111 0.071 Uiso 1 1 calc R U . . .
H30B H 0.165886 -0.054494 0.538306 0.071 Uiso 1 1 calc R U . . .
H30C H 0.144205 0.008184 0.617786 0.071 Uiso 1 1 calc R U . . .
O2 O 0.2417(4) 0.1785(4) 0.6955(6) 0.0578(14) Uani 1 1 d . . . . .
O3 O 0.3193(5) 0.2290(5) 0.8636(5) 0.0695(17) Uani 1 1 d . . . . .
C8 C 0.3110(6) 0.2256(7) 0.7559(8) 0.0597(19) Uani 1 1 d D U . . .
C1 C 0.3885(12) 0.2947(15) 0.685(2) 0.099(4) Uani 0.569(14) 1 d D U P A 1
F3 F 0.4148(12) 0.2428(12) 0.613(2) 0.130(6) Uani 0.569(14) 1 d D U P A 1
F4 F 0.4590(10) 0.3549(12) 0.7457(15) 0.116(5) Uani 0.569(14) 1 d D U P A 1
F6 F 0.3714(11) 0.3390(13) 0.5984(16) 0.135(6) Uani 0.569(14) 1 d D U P A 1
N9A N 0.3979(5) 0.1076(8) 0.9833(13) 0.054(3) Uani 0.514(11) 1 d DG U P B 1
C5A C 0.4120(6) 0.0346(7) 1.0014(13) 0.046(2) Uani 0.514(11) 1 d DG U P B 1
H5A H 0.367926 -0.017543 1.039493 0.055 Uiso 0.514(11) 1 calc R U P B 1
C14A C 0.4921(6) 0.0395(6) 0.9624(12) 0.053(3) Uani 0.514(11) 1 d DG U P B 1
C7A C 0.5580(6) 0.1174(8) 0.9054(12) 0.061(3) Uani 0.514(11) 1 d DG U P B 1
H7A H 0.611584 0.120639 0.879361 0.073 Uiso 0.514(11) 1 calc R U P B 1
C18A C 0.5439(6) 0.1904(7) 0.8874(12) 0.067(3) Uani 0.514(11) 1 d DG U P B 1
H18A H 0.588038 0.242550 0.849258 0.080 Uiso 0.514(11) 1 calc R U P B 1
C11A C 0.4639(7) 0.1855(7) 0.9263(13) 0.060(3) Uani 0.514(11) 1 d DG U P B 1
H11A H 0.454435 0.234415 0.914272 0.072 Uiso 0.514(11) 1 calc R U P B 1
C1A C 0.3922(14) 0.2883(15) 0.685(2) 0.099(4) Uani 0.431(14) 1 d D U P A 2
F3A F 0.4694(11) 0.2779(15) 0.7056(18) 0.110(5) Uani 0.431(14) 1 d D U P A 2
F6A F 0.3887(14) 0.277(2) 0.5658(16) 0.122(7) Uani 0.431(14) 1 d D U P A 2
F4A F 0.4209(16) 0.3750(13) 0.703(2) 0.125(6) Uani 0.431(14) 1 d D U P A 2
N9B N 0.3950(5) 0.0983(8) 0.9971(17) 0.055(3) Uani 0.486(11) 1 d DG U P B 2
C5B C 0.4100(6) 0.0255(6) 1.0101(16) 0.057(3) Uani 0.486(11) 1 d DG U P B 2
H5B H 0.361797 -0.033802 1.003171 0.068 Uiso 0.486(11) 1 calc R U P B 2
C14B C 0.4971(7) 0.0412(6) 1.0335(13) 0.049(2) Uani 0.486(11) 1 d DG U P B 2
C7B C 0.5692(5) 0.1299(7) 1.0438(13) 0.061(3) Uani 0.486(11) 1 d DG U P B 2
H7B H 0.627514 0.140400 1.059478 0.074 Uiso 0.486(11) 1 calc R U P B 2
C18B C 0.5542(6) 0.2027(6) 1.0308(14) 0.069(3) Uani 0.486(11) 1 d DG U P B 2
H18B H 0.602378 0.262009 1.037729 0.083 Uiso 0.486(11) 1 calc R U P B 2
C11B C 0.4670(7) 0.1870(7) 1.0074(15) 0.057(3) Uani 0.486(11) 1 d DG U P B 2
H11B H 0.456951 0.235714 0.998701 0.069 Uiso 0.486(11) 1 calc R U P B 2

loop_
_atom_site_aniso_label
_atom_site_aniso_U_11
_atom_site_aniso_U_22
_atom_site_aniso_U_33
_atom_site_aniso_U_23
_atom_site_aniso_U_13
_atom_site_aniso_U_12
Ag1 0.0365(2) 0.0365(2) 0.0413(3) 0.00267(17) -0.00171(17) 0.01774(18)
Ag2 0.0446(3) 0.0963(5) 0.0463(3) -0.0187(3) -0.0080(2) 0.0460(3)
S3 0.0428(7) 0.0457(7) 0.0313(7) 0.0040(6) 0.0036(6) 0.0289(7)
C12 0.051(4) 0.069(5) 0.028(3) -0.006(3) 0.009(3) 0.036(4)
C26 0.076(6) 0.073(6) 0.064(5) -0.004(4) 0.010(4) 0.053(5)
C29 0.049(4) 0.083(6) 0.043(4) -0.004(4) 0.011(3) 0.031(4)
C30 0.048(4) 0.056(4) 0.036(3) -0.001(3) 0.003(3) 0.025(3)
O2 0.050(3) 0.055(3) 0.059(3) 0.009(3) -0.001(3) 0.019(3)
O3 0.102(5) 0.060(3) 0.045(3) -0.009(3) -0.011(3) 0.039(4)
C8 0.047(4) 0.066(5) 0.059(4) 0.000(4) 0.004(3) 0.023(3)
C1 0.066(5) 0.101(6) 0.089(6) -0.002(6) 0.007(5) 0.012(5)
F3 0.086(8) 0.133(9) 0.127(9) 0.000(8) 0.035(7) 0.022(7)
F4 0.074(7) 0.112(8) 0.100(8) -0.003(7) -0.003(6) -0.001(7)
F6 0.102(8) 0.114(9) 0.105(8) 0.034(7) 0.011(7) -0.010(8)
N9A 0.035(4) 0.060(4) 0.071(5) 0.001(4) 0.000(4) 0.027(3)
C5A 0.031(4) 0.054(4) 0.063(5) 0.003(4) 0.002(4) 0.029(3)
C14A 0.032(4) 0.057(5) 0.075(5) 0.001(5) 0.002(4) 0.026(3)
C7A 0.034(4) 0.063(5) 0.089(6) 0.002(5) 0.006(5) 0.027(4)
C18A 0.043(4) 0.061(5) 0.096(6) 0.008(5) 0.006(5) 0.027(4)
C11A 0.040(4) 0.057(5) 0.083(5) 0.001(5) 0.004(4) 0.024(4)
C1A 0.066(6) 0.101(6) 0.089(6) -0.001(6) 0.008(5) 0.012(6)
F3A 0.063(7) 0.128(9) 0.108(9) -0.010(8) 0.017(6) 0.025(7)
F6A 0.079(8) 0.132(10) 0.088(9) 0.015(9) 0.009(7) 0.004(9)
F4A 0.088(9) 0.107(9) 0.112(9) 0.025(8) 0.010(8) -0.001(8)
N9B 0.035(4) 0.058(4) 0.069(5) 0.004(4) 0.004(4) 0.022(4)
C5B 0.037(4) 0.063(5) 0.067(5) -0.002(4) 0.004(4) 0.023(4)
C14B 0.033(4) 0.053(5) 0.067(5) 0.006(5) 0.004(4) 0.027(3)
C7B 0.039(4) 0.060(5) 0.085(6) 0.011(5) 0.003(5) 0.025(4)
C18B 0.046(5) 0.062(5) 0.094(6) 0.012(5) 0.006(5) 0.022(4)
C11B 0.040(4) 0.056(4) 0.083(5) 0.013(5) 0.003(5) 0.030(3)

loop_
_atom_type_symbol
_atom_type_description
_atom_type_scat_dispersion_real
_atom_type_scat_dispersion_imag
_atom_type_scat_source
C C 0.0181 0.0091 'International Tables Vol C Tables 4.2.6.8 and 6.1.1.4'
H H 0.0000 0.0000 'International Tables Vol C Tables 4.2.6.8 and 6.1.1.4'
Ag Ag 0.1306 4.2820 'International Tables Vol C Tables 4.2.6.8 and 6.1.1.4'
F F 0.0727 0.0534 'International Tables Vol C Tables 4.2.6.8 and 6.1.1.4'
N N 0.0311 0.0180 'International Tables Vol C Tables 4.2.6.8 and 6.1.1.4'
O O 0.0492 0.0322 'International Tables Vol C Tables 4.2.6.8 and 6.1.1.4'
S S 0.3331 0.5567 'International Tables Vol C Tables 4.2.6.8 and 6.1.1.4'

loop_
_exptl_crystal_face_index_h
_exptl_crystal_face_index_k
_exptl_crystal_face_index_l
_exptl_crystal_face_perp_dist
-2 3 7 0.0791
2 -3 -7 0.0791
4 6 2 0.1074
10 -8 2 0.0948
-10 8 -2 0.0608
-1 0 7 0.0869
1 0 -7 0.0869
2 -10 1 0.1411
-10 8 1 0.0689
-9 5 -4 0.0557
10 -8 2 0.0920
10 -8 -1 0.1111
3 3 -6 0.0853
-6 -3 -4 0.1047

loop_
_geom_angle_atom_site_label_1
_geom_angle_atom_site_label_2
_geom_angle_atom_site_label_3
_geom_angle
_geom_angle_site_symmetry_1
_geom_angle_site_symmetry_3
_geom_angle_publ_flag
Ag1 Ag1 Ag1 60.0 2 3 ?
Ag1 Ag1 Ag2 95.436(19) 2 6_557 ?
Ag1 Ag1 Ag2 135.767(14) 3 6_557 ?
Ag1 Ag1 Ag2 99.13(2) 3 . ?
Ag1 Ag1 Ag2 138.342(16) 2 . ?
Ag2 Ag1 Ag2 74.567(10) . 6_557 ?
S3 Ag1 Ag1 52.38(4) . 3 ?
S3 Ag1 Ag1 112.08(4) 2 3 ?
S3 Ag1 Ag1 111.75(4) . 2 ?
S3 Ag1 Ag1 52.71(4) 2 2 ?
S3 Ag1 Ag2 124.28(4) 2 . ?
S3 Ag1 Ag2 126.14(4) . 6_557 ?
S3 Ag1 Ag2 50.68(4) 2 6_557 ?
S3 Ag1 Ag2 53.95(4) . . ?
S3 Ag1 S3 157.87(6) 2 . ?
O2 Ag1 Ag1 132.85(16) . 3 ?
O2 Ag1 Ag1 134.52(14) . 2 ?
O2 Ag1 Ag2 91.04(16) . 6_557 ?
O2 Ag1 Ag2 86.70(14) . . ?
O2 Ag1 S3 102.04(16) . 2 ?
O2 Ag1 S3 99.87(16) . . ?
Ag1 Ag2 Ag1 85.83(2) . 5_557 ?
S3 Ag2 Ag1 79.49(4) . 5_557 ?
S3 Ag2 Ag1 82.96(4) 6_557 . ?
S3 Ag2 Ag1 49.36(4) 6_557 5_557 ?
S3 Ag2 Ag1 51.17(3) . . ?
S3 Ag2 S3 114.45(7) 6_557 . ?
N9A Ag2 Ag1 136.0(3) . 5_557 ?
N9A Ag2 Ag1 137.0(4) . . ?
N9A Ag2 S3 128.8(4) . 6_557 ?
N9A Ag2 S3 116.2(4) . . ?
N9B Ag2 Ag1 130.8(4) . 5_557 ?
N9B Ag2 Ag1 141.6(5) . . ?
N9B Ag2 S3 127.5(4) . 6_557 ?
N9B Ag2 S3 116.3(4) . . ?
Ag1 S3 Ag1 74.91(4) 3 . ?
Ag1 S3 Ag2 133.95(6) . 5_557 ?
Ag1 S3 Ag2 79.97(5) 3 5_557 ?
Ag1 S3 Ag2 74.87(5) . . ?
Ag1 S3 Ag2 133.30(6) 3 . ?
Ag2 S3 Ag2 96.69(5) 5_557 . ?
C12 S3 Ag1 108.5(3) . . ?
C12 S3 Ag1 107.1(2) . 3 ?
C12 S3 Ag2 115.8(3) . . ?
C12 S3 Ag2 115.6(3) . 5_557 ?
C26 C12 S3 105.3(6) . . ?
C29 C12 S3 106.6(5) . . ?
C29 C12 C26 110.1(7) . . ?
C30 C12 S3 108.0(5) . . ?
C30 C12 C26 112.7(7) . . ?
C30 C12 C29 113.5(7) . . ?
C12 C26 H26A 109.5 . . ?
C12 C26 H26B 109.5 . . ?
C12 C26 H26C 109.5 . . ?
H26A C26 H26B 109.5 . . ?
H26A C26 H26C 109.5 . . ?
H26B C26 H26C 109.5 . . ?
C12 C29 H29A 109.5 . . ?
C12 C29 H29B 109.5 . . ?
C12 C29 H29C 109.5 . . ?
H29A C29 H29B 109.5 . . ?
H29A C29 H29C 109.5 . . ?
H29B C29 H29C 109.5 . . ?
C12 C30 H30A 109.5 . . ?
C12 C30 H30B 109.5 . . ?
C12 C30 H30C 109.5 . . ?
H30A C30 H30B 109.5 . . ?
H30A C30 H30C 109.5 . . ?
H30B C30 H30C 109.5 . . ?
C8 O2 Ag1 109.7(6) . . ?
O2 C8 C1 113.3(11) . . ?
O2 C8 C1A 114.2(13) . . ?
O3 C8 O2 128.6(9) . . ?
O3 C8 C1 117.4(12) . . ?
O3 C8 C1A 117.1(13) . . ?
F3 C1 C8 104.1(16) . . ?
F4 C1 C8 116.2(17) . . ?
F4 C1 F3 109.4(19) . . ?
F4 C1 F6 108(2) . . ?
F6 C1 C8 118.5(16) . . ?
F6 C1 F3 98.9(19) . . ?
C5A N9A Ag2 117.0(5) . . ?
C5A N9A C11A 120.0 . . ?
C11A N9A Ag2 120.2(5) . . ?
N9A C5A H5A 120.0 . . ?
N9A C5A C14A 120.0 . . ?
C14A C5A H5A 120.0 . . ?
C5A C14A C7A 120.0 . . ?
C14A C7A H7A 120.0 . . ?
C14A C7A C18A 120.0 . . ?
C18A C7A H7A 120.0 . . ?
C7A C18A H18A 120.0 . . ?
C11A C18A C7A 120.0 . . ?
C11A C18A H18A 120.0 . . ?
N9A C11A H11A 120.0 . . ?
C18A C11A N9A 120.0 . . ?
C18A C11A H11A 120.0 . . ?
F3A C1A C8 113.9(19) . . ?
F6A C1A C8 118.1(18) . . ?
F6A C1A F3A 96.9(19) . . ?
F4A C1A C8 114.3(18) . . ?
F4A C1A F3A 105(2) . . ?
F4A C1A F6A 106(2) . . ?
C5B N9B Ag2 121.9(6) . . ?
C5B N9B C11B 120.0 . . ?
C11B N9B Ag2 117.1(6) . . ?
N9B C5B H5B 120.0 . . ?
C14B C5B N9B 120.0 . . ?
C14B C5B H5B 120.0 . . ?
C5B C14B C7B 120.0 . . ?
C14B C7B H7B 120.0 . . ?
C18B C7B C14B 120.0 . . ?
C18B C7B H7B 120.0 . . ?
C7B C18B H18B 120.0 . . ?
C11B C18B C7B 120.0 . . ?
C11B C18B H18B 120.0 . . ?
N9B C11B H11B 120.0 . . ?
C18B C11B N9B 120.0 . . ?
C18B C11B H11B 120.0 . . ?

loop_
_geom_bond_atom_site_label_1
_geom_bond_atom_site_label_2
_geom_bond_distance
_geom_bond_site_symmetry_2
_geom_bond_publ_flag
Ag1 Ag1 3.0042(7) 2 ?
Ag1 Ag1 3.0043(7) 3 ?
Ag1 Ag2 3.0675(7) . ?
Ag1 Ag2 3.1985(8) 6_557 ?
Ag1 S3 2.4646(16) 2 ?
Ag1 S3 2.4755(15) . ?
Ag1 O2 2.446(6) . ?
Ag2 S3 2.5127(16) 6_557 ?
Ag2 S3 2.5692(18) . ?
Ag2 N9A 2.270(6) . ?
Ag2 N9B 2.273(7) . ?
S3 C12 1.912(6) . ?
C12 C26 1.527(13) . ?
C12 C29 1.515(12) . ?
C12 C30 1.484(11) . ?
C26 H26A 0.9600 . ?
C26 H26B 0.9600 . ?
C26 H26C 0.9600 . ?
C29 H29A 0.9600 . ?
C29 H29B 0.9600 . ?
C29 H29C 0.9600 . ?
C30 H30A 0.9600 . ?
C30 H30B 0.9600 . ?
C30 H30C 0.9600 . ?
O2 C8 1.242(11) . ?
O3 C8 1.217(12) . ?
C8 C1 1.482(18) . ?
C8 C1A 1.483(19) . ?
C1 F3 1.42(3) . ?
C1 F4 1.31(2) . ?
C1 F6 1.35(2) . ?
N9A C5A 1.3900 . ?
N9A C11A 1.3900 . ?
C5A H5A 0.9300 . ?
C5A C14A 1.3900 . ?
C14A C7A 1.3900 . ?
C7A H7A 0.9300 . ?
C7A C18A 1.3900 . ?
C18A H18A 0.9300 . ?
C18A C11A 1.3900 . ?
C11A H11A 0.9300 . ?
C1A F3A 1.42(3) . ?
C1A F6A 1.35(3) . ?
C1A F4A 1.31(2) . ?
N9B C5B 1.3900 . ?
N9B C11B 1.3900 . ?
C5B H5B 0.9300 . ?
C5B C14B 1.3900 . ?
C14B C7B 1.3900 . ?
C7B H7B 0.9300 . ?
C7B C18B 1.3900 . ?
C18B H18B 0.9300 . ?
C18B C11B 1.3900 . ?
C11B H11B 0.9300 . ?

loop_
_geom_torsion_atom_site_label_1
_geom_torsion_atom_site_label_2
_geom_torsion_atom_site_label_3
_geom_torsion_atom_site_label_4
_geom_torsion
_geom_torsion_site_symmetry_1
_geom_torsion_site_symmetry_2
_geom_torsion_site_symmetry_3
_geom_torsion_site_symmetry_4
_geom_torsion_publ_flag
Ag1 O2 C8 O3 -0.3(14) . . . . ?
Ag1 O2 C8 C1 -170.9(12) . . . . ?
Ag1 O2 C8 C1A -177.2(13) . . . . ?
Ag2 N9A C5A C14A 161.1(9) . . . . ?
Ag2 N9A C11A C18A -160.5(10) . . . . ?
Ag2 N9B C5B C14B -167.9(12) . . . . ?
Ag2 N9B C11B C18B 168.4(11) . . . . ?
O2 C8 C1 F3 -69.1(19) . . . . ?
O2 C8 C1 F4 170.5(19) . . . . ?
O2 C8 C1 F6 39(3) . . . . ?
O2 C8 C1A F3A -124.7(18) . . . . ?
O2 C8 C1A F6A -12(3) . . . . ?
O2 C8 C1A F4A 114(2) . . . . ?
O3 C8 C1 F3 119.2(17) . . . . ?
O3 C8 C1 F4 -1(3) . . . . ?
O3 C8 C1 F6 -132(2) . . . . ?
O3 C8 C1A F3A 58(2) . . . . ?
O3 C8 C1A F6A 171(2) . . . . ?
O3 C8 C1A F4A -63(3) . . . . ?
N9A C5A C14A C7A 0.0 . . . . ?
C5A N9A C11A C18A 0.0 . . . . ?
C5A C14A C7A C18A 0.0 . . . . ?
C14A C7A C18A C11A 0.0 . . . . ?
C7A C18A C11A N9A 0.0 . . . . ?
C11A N9A C5A C14A 0.0 . . . . ?
N9B C5B C14B C7B 0.0 . . . . ?
C5B N9B C11B C18B 0.0 . . . . ?
C5B C14B C7B C18B 0.0 . . . . ?
C14B C7B C18B C11B 0.0 . . . . ?
C7B C18B C11B N9B 0.0 . . . . ?
C11B N9B C5B C14B 0.0 . . . . ?

loop_
_platon_squeeze_void_nr
_platon_squeeze_void_average_x
_platon_squeeze_void_average_y
_platon_squeeze_void_average_z
_platon_squeeze_void_volume
_platon_squeeze_void_count_electrons
_platon_squeeze_void_content
1 0.608 0.341 0.500 649 102 ' '
2 0.000 0.000 0.500 17 -2 ' '

loop_
_twin_individual_id
_twin_individual_mass_fraction_refined
1 0.6146(16)
2 0.3854(16)

loop_
_exptl_oxdiff_crystal_face_indexfrac_h
_exptl_oxdiff_crystal_face_indexfrac_k
_exptl_oxdiff_crystal_face_indexfrac_l
_exptl_oxdiff_crystal_face_x
_exptl_oxdiff_crystal_face_y
_exptl_oxdiff_crystal_face_z
-2.2087 2.6919 7.0446 -0.0180 -0.2042 -0.9788
2.2087 -2.6919 -7.0446 0.0180 0.2042 0.9788
4.3247 6.1558 2.1452 -0.0860 -0.9848 -0.1507
10.1330 -7.6744 2.0619 0.9564 -0.2922 -0.0000
-10.1330 7.6744 -2.0619 -0.9564 0.2922 0.0000
-0.8801 -0.2954 7.2523 0.2179 -0.0667 -0.9737
0.8801 0.2954 -7.2523 -0.2179 0.0667 0.9737
2.2686 -10.3542 1.1374 0.7274 0.6786 -0.1020
-10.3128 8.4492 0.5036 -0.9234 0.1793 -0.3394
-9.2539 5.2853 -3.9324 -0.8434 0.4672 0.2654
9.5714 -8.3415 2.3853 0.9800 -0.1903 -0.0590
10.0000 -8.0000 -1.0000 0.8675 -0.1787 0.3963
3.0000 3.0000 -6.0000 -0.2356 -0.3933 0.8731
-6.0000 -3.0000 -4.0000 -0.2296 0.9031 0.3517
